data_4116865
loop_
_publ_author_name
'Ken Sakai'
'Masao Takeshita'
'Yuko Tanaka'
'Takuma Ue'
'Masayuki Yanagisawa'
'Masaya Kosaka'
'Taro Tsubomura'
'Masamichi Ato'
'Takeo Nakano'

_publ_contact_author
;
    Dr Ken Sakai
    Department of Industrial Chemistry
    Seikei University
    Kichijoji-Kitamachi
    Musashino, Tokyo 180
    Japan
;
_publ_contact_author_email ksakai@.ch.seikei.ac.jp
_publ_contact_author_fax '+81 422 37 3871'
_publ_contact_author_phone '+81 422 37 3759'
_publ_section_title
;
 A New One-Dimensional Platinum System Consisting of Carboxylate-Bridged
 cis-Diammineplatinum Dimers1
;
_journal_name_full 'Journal of the American Chemical Society'
_journal_page_first 11353
_journal_page_last 11363
_journal_paper_doi 10.1021/ja980055p
_journal_volume 120
_journal_year 1998
_chemical_formula_moiety 'C4 H18 N4 O4 Pt2,  Si1 F6, 4(H2 O)'
_chemical_formula_sum 'C4 H26 F6 N4 O8 Pt2 Si'
_chemical_formula_weight 790.53
_space_group_IT_number 2
_symmetry_cell_setting triclinic
_symmetry_Int_Tables_number 2
_symmetry_space_group_name_Hall '-P 1'
_symmetry_space_group_name_H-M 'P -1'
_audit_creation_date 97-05-15
_audit_creation_method 'teXsan (modified by Ken Sakai)'
_audit_update_record
;
97-05-15    text and data added by Ken Sakai
;
_cell_angle_alpha 115.48(1)
_cell_angle_beta 93.80(1)
_cell_angle_gamma 112.16(1)
_cell_formula_units_Z 2.00
_cell_length_a 10.313(1)
_cell_length_b 11.260(2)
_cell_length_c 10.102(2)
_cell_measurement_reflns_used 25
_cell_measurement_temperature 296.0
_cell_measurement_theta_max 34.91
_cell_measurement_theta_min 34.14
_cell_volume 943.4(3)
_computing_cell_refinement 'MSC/AFC Diffractometer Control'
_computing_data_collection 'MSC/AFC Diffractometer Control'
_computing_data_reduction 'teXsan: PROCESS (MSC)'
_computing_publication_material 'teXsan: FINISH (MSC)'
_computing_structure_refinement 'teXsan: LS (MSC)'
_computing_structure_solution SAPI91
_diffrn_ambient_temperature 296.0
_diffrn_measurement_device 'Rigaku AFC5S'
_diffrn_measurement_method \q/2\q
_diffrn_orient_matrix_UB_11 0.01969
_diffrn_orient_matrix_UB_12 0.07352
_diffrn_orient_matrix_UB_13 -0.03594
_diffrn_orient_matrix_UB_21 0.10508
_diffrn_orient_matrix_UB_22 0.02226
_diffrn_orient_matrix_UB_23 0.01824
_diffrn_orient_matrix_UB_31 -0.02046
_diffrn_orient_matrix_UB_32 -0.07899
_diffrn_orient_matrix_UB_33 -0.10663
_diffrn_radiation_detector 'scintillation,NaI,Rigaku SC-30'
_diffrn_radiation_monochromator graphite
_diffrn_radiation_source 'X-ray tube'
_diffrn_radiation_type 'Mo K\a'
_diffrn_radiation_wavelength 0.71069
_diffrn_reflns_av_R_equivalents 0.0353
_diffrn_reflns_av_sigmaI/netI 0.0513
_diffrn_reflns_limit_h_max 14
_diffrn_reflns_limit_h_min 0
_diffrn_reflns_limit_k_max 14
_diffrn_reflns_limit_k_min -15
_diffrn_reflns_limit_l_max 14
_diffrn_reflns_limit_l_min -14
_diffrn_reflns_number 5789
_diffrn_reflns_theta_max 27.50
_diffrn_reflns_theta_min 2.50
_diffrn_standards_decay_% -0.19
_diffrn_standards_interval_count 150
_diffrn_standards_number 3
_exptl_absorpt_coefficient_mu 14.971
_exptl_absorpt_correction_T_max 1.0000
_exptl_absorpt_correction_T_min 0.4696
_exptl_absorpt_correction_type psi-scan
_exptl_absorpt_process_details 'psi-scans (North's method)'
_exptl_crystal_colour orange
_exptl_crystal_density_diffrn 2.7829
_exptl_crystal_description prism
_exptl_crystal_F_000 732.00
_exptl_crystal_size_max 0.40
_exptl_crystal_size_mid 0.40
_exptl_crystal_size_min 0.20
_refine_diff_density_max 2.23
_refine_diff_density_min -2.79
_refine_ls_abs_structure_details
;
none
;
_refine_ls_extinction_coef 9.8(4)
_refine_ls_extinction_method Zachariasen_type_2_gaussian_isotropic
_refine_ls_goodness_of_fit_obs 2.170
_refine_ls_hydrogen_treatment noref
_refine_ls_matrix_type full
_refine_ls_number_constraints 0
_refine_ls_number_parameters 227
_refine_ls_number_reflns 3587
_refine_ls_number_restraints 0
_refine_ls_R_factor_all 0.0524
_refine_ls_R_factor_obs 0.0395
_refine_ls_shift/esd_max 0.0240
_refine_ls_structure_factor_coef F
_refine_ls_weighting_scheme sigma_w=1/\s^2^(F)+0.000169F^2^
_refine_ls_wR_factor_all 0.0384
_refine_ls_wR_factor_obs 0.0375
_reflns_number_observed 3587
_reflns_number_total 5505
_reflns_observed_criterion I_>_2.0_sigma(I)
_cod_data_source_file ja980055p_1.cif
_cod_data_source_block complex5
_cod_original_formula_sum 'C4 F6 H26 N4 O8 Pt2 Si1'
_cod_database_code 4116865

loop_
_symmetry_equiv_pos_as_xyz
'   +x,   +y,   +z'
'   -x,   -y,   -z'

loop_
_atom_site_aniso_label
_atom_site_aniso_U_11
_atom_site_aniso_U_22
_atom_site_aniso_U_33
_atom_site_aniso_U_12
_atom_site_aniso_U_13
_atom_site_aniso_U_23
Pt(1) 0.0161(2) 0.0210(2) 0.0206(2) 0.0084(2) 0.0052(2) 0.0104(2)
Pt(2) 0.0182(2) 0.0223(2) 0.0198(2) 0.0081(2) 0.0040(2) 0.0118(2)
Si(1) 0.026(2) 0.040(2) 0.035(2) 0.018(1) 0.016(1) 0.027(2)
F(1) 0.046(5) 0.077(6) 0.095(6) 0.029(5) 0.037(5) 0.071(6)
F(2) 0.068(6) 0.137(9) 0.153(9) 0.083(7) 0.077(7) 0.118(8)
F(3) 0.059(6) 0.077(6) 0.117(8) 0.034(5) 0.043(6) 0.078(6)
F(4) 0.050(5) 0.084(6) 0.102(7) 0.046(5) 0.048(5) 0.067(6)
F(5) 0.088(8) 0.087(7) 0.038(5) 0.015(6) 0.005(5) 0.019(5)
F(6) 0.063(6) 0.113(8) 0.049(5) 0.014(6) 0.009(5) 0.044(6)
O(1) 0.027(4) 0.030(4) 0.029(4) 0.019(4) 0.005(4) 0.010(4)
O(2) 0.024(4) 0.031(4) 0.029(4) 0.012(4) 0.006(4) 0.016(4)
O(3) 0.021(4) 0.029(4) 0.027(4) 0.005(4) 0.006(3) 0.016(4)
O(4) 0.030(5) 0.032(4) 0.018(4) 0.007(4) 0.005(3) 0.015(3)
O(5) 0.071(7) 0.058(6) 0.064(6) 0.043(6) 0.037(6) 0.044(5)
O(6) 0.064(7) 0.055(6) 0.035(5) 0.024(6) 0.026(5) 0.022(5)
O(7) 0.069(8) 0.087(8) 0.074(8) 0.048(7) 0.034(7) 0.031(7)
O(8) 0.057(7) 0.051(6) 0.059(6) 0.029(5) 0.012(5) 0.030(5)
N(1) 0.042(6) 0.040(6) 0.033(5) 0.028(5) 0.013(5) 0.017(5)
N(2) 0.027(5) 0.044(6) 0.035(5) 0.016(5) 0.013(4) 0.029(5)
N(3) 0.025(5) 0.031(5) 0.028(5) 0.009(4) 0.012(4) 0.016(4)
N(4) 0.042(6) 0.029(5) 0.021(5) 0.014(5) 0.011(4) 0.014(4)
C(1) 0.030(6) 0.030(6) 0.025(5) 0.022(5) 0.018(5) 0.018(5)
C(2) 0.036(7) 0.045(7) 0.040(7) 0.033(6) 0.017(6) 0.021(6)
C(3) 0.026(6) 0.037(6) 0.026(6) 0.019(5) 0.015(5) 0.023(5)
C(4) 0.052(8) 0.044(7) 0.038(7) 0.023(7) 0.019(6) 0.033(6)

loop_
_atom_site_label
_atom_site_fract_x
_atom_site_fract_y
_atom_site_fract_z
_atom_site_U_iso_or_equiv
_atom_site_thermal_displace_type
_atom_site_calc_flag
_atom_site_calc_attached_atom
Pt(1) 0.17156(4) 0.11202(4) 0.06728(4) 0.0190(1) Uani d .
Pt(2) 0.41650(4) 0.37250(4) 0.32905(4) 0.0199(1) Uani d .
Si(1) 0.6260(4) 0.2690(4) 0.8980(4) 0.0281(9) Uani d .
F(1) 0.7241(9) 0.4149(9) 0.8780(10) 0.059(3) Uani d .
F(2) 0.7596(10) 0.221(1) 0.879(1) 0.084(4) Uani d .
F(3) 0.5315(9) 0.1307(9) 0.928(1) 0.069(3) Uani d .
F(4) 0.4937(9) 0.3212(9) 0.923(1) 0.062(3) Uani d .
F(5) 0.548(1) 0.171(1) 0.7126(9) 0.085(3) Uani d .
F(6) 0.703(1) 0.371(1) 1.0860(9) 0.082(3) Uani d .
O(1) 0.0823(8) 0.2553(8) 0.1462(8) 0.029(2) Uani d .
O(2) 0.2542(8) 0.4348(8) 0.3616(8) 0.028(2) Uani d .
O(3) 0.1429(8) 0.0557(8) 0.2351(8) 0.027(2) Uani d .
O(4) 0.3425(8) 0.2440(8) 0.4278(8) 0.028(2) Uani d .
O(5) 0.616(1) 0.138(1) 0.439(1) 0.053(3) Uani d .
O(6) 0.874(1) 0.1599(10) 0.3601(9) 0.052(3) Uani d .
O(7) 1.125(1) 0.331(1) 0.612(1) 0.074(4) Uani d .
O(8) 1.045(1) 0.3347(10) 0.867(1) 0.053(3) Uani d .
N(1) 0.246(1) -0.039(1) -0.026(1) 0.035(3) Uani d .
N(2) 0.586(1) 0.324(1) 0.314(1) 0.031(3) Uani d .
N(3) 0.1874(10) 0.1497(10) -0.1101(10) 0.028(3) Uani d .
N(4) 0.500(1) 0.5106(10) 0.2438(10) 0.031(3) Uani d .
C(1) 0.135(1) 0.377(1) 0.268(1) 0.023(3) Uani d .
C(2) 0.046(1) 0.460(1) 0.300(1) 0.035(4) Uani d .
C(3) 0.229(1) 0.120(1) 0.364(1) 0.025(3) Uani d .
C(4) 0.199(1) 0.043(1) 0.457(1) 0.038(4) Uani d .
H(1) -0.0492 0.3979 0.2315 0.0407 Uiso calc C(2)
H(2) 0.0389 0.4918 0.4018 0.0160 Uiso calc C(2)
H(3) 0.0907 0.5437 0.2869 0.0407 Uiso calc C(2)
H(4) 0.1811 0.1014 0.5477 0.0160 Uiso calc C(4)
H(5) 0.2817 0.0306 0.4829 0.0515 Uiso calc C(4)
H(6) 0.1170 -0.0500 0.3997 0.0515 Uiso calc C(4)
H(7) 0.3331 0.0034 -0.0340 0.0410 Uiso calc N(1)
H(8) 0.2491 -0.0779 0.0312 0.0410 Uiso calc N(1)
H(9) 0.1883 -0.1077 -0.1164 0.0160 Uiso calc N(1)
H(10) 0.5983 0.3009 0.2229 0.0361 Uiso calc N(2)
H(11) 0.6643 0.4007 0.3814 0.0160 Uiso calc N(2)
H(12) 0.5686 0.2506 0.3297 0.0361 Uiso calc N(2)
H(13) 0.1467 0.0662 -0.1950 0.0160 Uiso calc N(3)
H(14) 0.2788 0.1964 -0.1038 0.0346 Uiso calc N(3)
H(15) 0.1437 0.2029 -0.1082 0.0346 Uiso calc N(3)
H(16) 0.5268 0.4675 0.1642 0.0160 Uiso calc N(4)
H(17) 0.5743 0.5907 0.3129 0.0381 Uiso calc N(4)
H(18) 0.4335 0.5326 0.2178 0.0461 Uiso calc N(4)

loop_
_atom_type_symbol
_atom_type_oxidation_number
_atom_type_number_in_cell
_atom_type_scat_dispersion_real
_atom_type_scat_dispersion_imag
_atom_type_scat_source
Pt 0 4 -1.703 8.390
;
'International Tables for X-ray Crystallography (1974, Vol. IV)'
;
Si 0 2 0.082 0.070
;
'International Tables for X-ray Crystallography (1974, Vol. IV)'
;
F 0 12 0.017 0.010
;
'International Tables for X-ray Crystallography (1974, Vol. IV)'
;
O 0 16 0.011 0.006
;
'International Tables for X-ray Crystallography (1974, Vol. IV)'
;
N 0 8 0.006 0.003
;
'International Tables for X-ray Crystallography (1974, Vol. IV)'
;
C 0 8 0.003 0.002
;
'International Tables for X-ray Crystallography (1974, Vol. IV)'
;
H 0 52 0.000 0.000
;
'International Tables for X-ray Crystallography (1974, Vol. IV)'
;

loop_
_geom_angle_atom_site_label_1
_geom_angle_atom_site_label_2
_geom_angle_atom_site_label_3
_geom_angle
_geom_angle_site_symmetry_1
_geom_angle_site_symmetry_2
_geom_angle_site_symmetry_3
_geom_angle_publ_flag
Pt(1) Pt(1) Pt(2) 148.58(2) 2_555 1_555 1_555 yes
Pt(1) Pt(2) Pt(2) 158.16(2) 1_555 1_555 2_666 yes
Pt(1) Pt(1) O(1) 78.7(2) 1_555 1_555 1_555 yes
Pt(1) Pt(1) O(3) 80.9(2) 1_555 1_555 1_555 yes
Pt(1) Pt(1) N(1) 97.5(3) 1_555 1_555 1_555 yes
Pt(1) Pt(1) N(3) 95.2(3) 1_555 1_555 1_555 yes
Pt(2) Pt(1) O(1) 78.8(2) 1_555 1_555 1_555 yes
Pt(2) Pt(1) O(3) 79.1(2) 1_555 1_555 1_555 yes
Pt(2) Pt(1) N(1) 105.7(3) 1_555 1_555 1_555 yes
Pt(2) Pt(1) N(3) 105.7(3) 1_555 1_555 1_555 yes
O(1) Pt(1) O(3) 93.8(3) 1_555 1_555 1_555 yes
O(1) Pt(1) N(1) 175.3(3) 1_555 1_555 1_555 yes
O(1) Pt(1) N(3) 88.2(3) 1_555 1_555 1_555 yes
O(3) Pt(1) N(1) 88.3(3) 1_555 1_555 1_555 yes
O(3) Pt(1) N(3) 175.2(3) 1_555 1_555 1_555 yes
N(1) Pt(1) N(3) 89.4(4) 1_555 1_555 1_555 yes
Pt(1) Pt(2) O(2) 79.6(2) 1_555 1_555 1_555 yes
Pt(1) Pt(2) O(4) 80.9(2) 1_555 1_555 1_555 yes
Pt(1) Pt(2) N(2) 104.8(3) 1_555 1_555 1_555 yes
Pt(1) Pt(2) N(4) 102.7(3) 1_555 1_555 1_555 yes
Pt(2) Pt(2) O(2) 85.4(2) 1_555 1_555 1_555 yes
Pt(2) Pt(2) O(4) 83.6(2) 1_555 1_555 1_555 yes
Pt(2) Pt(2) N(2) 90.1(3) 1_555 1_555 1_555 yes
Pt(2) Pt(2) N(4) 92.8(2) 1_555 1_555 1_555 yes
O(2) Pt(2) O(4) 91.2(3) 1_555 1_555 1_555 yes
O(2) Pt(2) N(2) 175.5(3) 1_555 1_555 1_555 yes
O(2) Pt(2) N(4) 89.3(3) 1_555 1_555 1_555 yes
O(4) Pt(2) N(2) 88.5(3) 1_555 1_555 1_555 yes
O(4) Pt(2) N(4) 176.3(3) 1_555 1_555 1_555 yes
N(2) Pt(2) N(4) 90.7(4) 1_555 1_555 1_555 yes
F(1) Si(1) F(2) 89.4(4) 1_555 1_555 1_555 yes
F(1) Si(1) F(3) 177.0(5) 1_555 1_555 1_555 yes
F(1) Si(1) F(4) 90.1(4) 1_555 1_555 1_555 yes
F(1) Si(1) F(5) 89.6(5) 1_555 1_555 1_555 yes
F(1) Si(1) F(6) 89.5(5) 1_555 1_555 1_555 yes
F(2) Si(1) F(3) 91.2(4) 1_555 1_555 1_555 yes
F(2) Si(1) F(4) 178.4(6) 1_555 1_555 1_555 yes
F(2) Si(1) F(5) 92.1(6) 1_555 1_555 1_555 yes
F(2) Si(1) F(6) 89.2(5) 1_555 1_555 1_555 yes
F(3) Si(1) F(4) 89.2(4) 1_555 1_555 1_555 yes
F(3) Si(1) F(5) 93.3(5) 1_555 1_555 1_555 yes
F(3) Si(1) F(6) 87.5(5) 1_555 1_555 1_555 yes
F(4) Si(1) F(5) 89.4(5) 1_555 1_555 1_555 yes
F(4) Si(1) F(6) 89.3(5) 1_555 1_555 1_555 yes
F(5) Si(1) F(6) 178.4(6) 1_555 1_555 1_555 yes
Pt(1) O(1) C(1) 127.2(7) 1_555 1_555 1_555 yes
Pt(2) O(2) C(1) 126.5(7) 1_555 1_555 1_555 yes
Pt(1) O(3) C(3) 126.8(7) 1_555 1_555 1_555 yes
Pt(2) O(4) C(3) 124.5(6) 1_555 1_555 1_555 yes
O(1) C(1) O(2) 125.9(9) 1_555 1_555 1_555 yes
O(1) C(1) C(2) 116.4(10) 1_555 1_555 1_555 yes
O(2) C(1) C(2) 117.7(9) 1_555 1_555 1_555 yes
O(3) C(3) O(4) 127.7(9) 1_555 1_555 1_555 yes
O(3) C(3) C(4) 117(1) 1_555 1_555 1_555 yes
O(4) C(3) C(4) 114.9(9) 1_555 1_555 1_555 yes

loop_
_geom_bond_atom_site_label_1
_geom_bond_atom_site_label_2
_geom_bond_distance
_geom_bond_site_symmetry_1
_geom_bond_site_symmetry_2
_geom_bond_publ_flag
Pt(1) Pt(1) 3.2265(9) 1_555 2_555 yes
Pt(1) Pt(2) 2.9713(8) 1_555 1_555 yes
Pt(2) Pt(2) 3.176(1) 1_555 2_666 yes
Pt(1) O(1) 2.048(7) 1_555 1_555 yes
Pt(1) O(3) 2.053(7) 1_555 1_555 yes
Pt(1) N(1) 2.019(9) 1_555 1_555 yes
Pt(1) N(3) 2.015(8) 1_555 1_555 yes
Pt(2) O(2) 2.040(7) 1_555 1_555 yes
Pt(2) O(4) 2.045(7) 1_555 1_555 yes
Pt(2) N(2) 2.013(9) 1_555 1_555 yes
Pt(2) N(4) 2.035(9) 1_555 1_555 yes
Si(1) F(1) 1.679(8) 1_555 1_555 yes
Si(1) F(2) 1.653(8) 1_555 1_555 yes
Si(1) F(3) 1.662(8) 1_555 1_555 yes
Si(1) F(4) 1.670(8) 1_555 1_555 yes
Si(1) F(5) 1.651(9) 1_555 1_555 yes
Si(1) F(6) 1.671(9) 1_555 1_555 yes
O(1) C(1) 1.26(1) 1_555 1_555 yes
O(2) C(1) 1.24(1) 1_555 1_555 yes
O(3) C(3) 1.25(1) 1_555 1_555 yes
O(4) C(3) 1.28(1) 1_555 1_555 yes
C(1) C(2) 1.50(1) 1_555 1_555 yes
C(3) C(4) 1.50(1) 1_555 1_555 yes

loop_
_geom_contact_atom_site_label_1
_geom_contact_atom_site_label_2
_geom_contact_distance
_geom_contact_site_symmetry_1
_geom_contact_site_symmetry_2
_geom_contact_publ_flag
F(1) O(8) 2.85(1) 1_555 2_767 no
F(1) N(4) 3.09(1) 1_555 2_666 no
F(2) O(8) 2.77(1) 1_555 1_555 no
F(2) N(1) 3.00(1) 1_555 2_656 no
F(3) N(1) 3.04(1) 1_555 1_556 no
F(3) N(1) 3.11(1) 1_555 2_656 no
F(4) N(3) 2.92(1) 1_555 1_556 no
F(4) N(4) 3.00(1) 1_555 1_556 no
F(4) N(4) 3.01(1) 1_555 2_666 no
F(5) O(5) 2.79(1) 1_555 1_555 no
F(5) O(5) 2.82(1) 1_555 2_656 no
F(6) N(2) 2.82(1) 1_555 1_556 no
F(6) O(7) 3.11(1) 1_555 2_767 no
F(6) O(8) 3.15(1) 1_555 2_767 no
F(6) N(4) 3.19(1) 1_555 1_556 no
O(1) N(1) 3.09(1) 1_555 2_555 no
O(2) N(2) 3.02(1) 1_555 2_666 no
O(3) N(3) 3.09(1) 1_555 2_555 no
O(4) N(4) 3.05(1) 1_555 2_666 no
O(4) O(7) 3.18(1) 1_555 1_455 no
O(5) O(6) 2.79(1) 1_555 1_555 no
O(5) N(2) 2.97(1) 1_555 1_555 no
O(6) O(7) 2.83(1) 1_555 1_555 no
O(6) N(1) 3.00(1) 1_555 2_655 no
O(6) N(3) 3.08(1) 1_555 2_655 no
O(7) O(8) 2.74(1) 1_555 1_555 no
O(8) N(3) 3.04(1) 1_555 1_656 no
